data_4117836
loop_
_publ_author_name
'Andrey V. Protchenko'
'Krishna Hassomal Birjkumar'
'Deepak Dange'
'Andrew D. Schwarz'
'Dragoslav Vidovic'
'Cameron Jones'
'Nikolas Kaltsoyannis'
'Philip Mountford'
'Simon Aldridge'

_publ_contact_author
;
 Prof S. Aldridge
 Chemistry Research Laboratory
 Mansfield Road
 Oxford
 OX1 3TA
 UK
;
_publ_contact_author_email Simon.Aldridge@chem.ox.ac.uk
_publ_contact_author_fax '+44 1865 272690'
_publ_contact_author_phone '+44 1865 285201'
_publ_section_title
;
 A Stable Two-Coordinate Acyclic Silylene
;
_journal_name_full 'Journal of the American Chemical Society'
_journal_page_first 6500
_journal_page_last 6503
_journal_paper_doi 10.1021/ja301042u
_journal_volume 134
_journal_year 2012
_chemical_formula_moiety 'C41 H64 B1 N3 Si2'
_chemical_formula_sum 'C41 H64 B N3 Si2'
_chemical_formula_weight 665.96
_chemical_name_systematic
;
H2Si{B(NDippCH)2}{N(Dipp)SiMe3}
;
_space_group_IT_number 14
_symmetry_cell_setting monoclinic
_symmetry_space_group_name_Hall '-P 2yn'
_symmetry_space_group_name_H-M 'P 1 21/n 1'
_atom_sites_solution_hydrogens geom
_atom_sites_solution_primary direct
_atom_sites_solution_secondary difmap
_cell_angle_alpha 90
_cell_angle_beta 100.0774(8)
_cell_angle_gamma 90
_cell_formula_units_Z 4
_cell_length_a 11.0507(2)
_cell_length_b 21.7304(4)
_cell_length_c 17.4807(3)
_cell_measurement_reflns_used 9253
_cell_measurement_temperature 150
_cell_measurement_theta_max 27
_cell_measurement_theta_min 5
_cell_volume 4132.99(13)
_computing_cell_refinement 'DENZO/SCALEPACK (Otwinowski & Minor, 1997)'
_computing_data_collection 'COLLECT (Nonius, 2001).'
_computing_data_reduction 'DENZO/SCALEPACK (Otwinowski & Minor, 1997)'
_computing_molecular_graphics 'CAMERON (Watkin et al., 1996)'
_computing_publication_material 'CRYSTALS (Betteridge et al., 2003)'
_computing_structure_refinement 'CRYSTALS (Betteridge et al., 2003)'
_computing_structure_solution 'SIR92 (Altomare et al., 1994)'
_diffrn_ambient_temperature 150
_diffrn_measured_fraction_theta_full 0.992
_diffrn_measured_fraction_theta_max 0.991
_diffrn_measurement_device Area
_diffrn_measurement_device_type 'Nonius KappaCCD'
_diffrn_measurement_method \w
_diffrn_radiation_monochromator graphite
_diffrn_radiation_type 'Mo K\a'
_diffrn_radiation_wavelength 0.71073
_diffrn_reflns_av_R_equivalents 0.046
_diffrn_reflns_limit_h_max 14
_diffrn_reflns_limit_h_min -14
_diffrn_reflns_limit_k_max 28
_diffrn_reflns_limit_k_min -26
_diffrn_reflns_limit_l_max 22
_diffrn_reflns_limit_l_min -22
_diffrn_reflns_number 17705
_diffrn_reflns_theta_full 26.648
_diffrn_reflns_theta_max 27.472
_diffrn_reflns_theta_min 5.096
_diffrn_standards_number 0
_exptl_absorpt_coefficient_mu 0.116
_exptl_absorpt_correction_T_max 0.99
_exptl_absorpt_correction_T_min 0.99
_exptl_absorpt_correction_type multi-scan
_exptl_absorpt_process_details 'DENZO/SCALEPACK (Otwinowski & Minor, 1997)'
_exptl_crystal_colour colourless
_exptl_crystal_density_diffrn 1.070
_exptl_crystal_description prism
_exptl_crystal_F_000 1456
_exptl_crystal_size_max 0.300
_exptl_crystal_size_mid 0.100
_exptl_crystal_size_min 0.100
_refine_diff_density_max 0.55
_refine_diff_density_min -0.26
_refine_ls_extinction_method none
_refine_ls_goodness_of_fit_ref 1.1274
_refine_ls_hydrogen_treatment mixed
_refine_ls_matrix_type full
_refine_ls_number_parameters 432
_refine_ls_number_reflns 5404
_refine_ls_number_restraints 2
_refine_ls_R_factor_all 0.0989
_refine_ls_R_factor_gt 0.0528
_refine_ls_shift/su_max 0.0002359
_refine_ls_shift/su_mean 0.0000256
_refine_ls_structure_factor_coef F
_refine_ls_weighting_details
;
 Method, part 1, Chebychev polynomial, (Watkin, 1994, Prince, 1982) 
 [weight] = 1.0/[A~0~*T~0~(x)+A~1~*T~1~(x) ... +A~n-1~]*T~n-1~(x)] 
 where A~i~ are the Chebychev coefficients listed below and x= Fcalc/Fmax 
 Method = Robust Weighting (Prince, 1982) 
 W = [weight] * [1-(deltaF/6*sigmaF)^2^]^2^ 
 A~i~ are: 
 0.755 0.367 0.643 0.137 0.157 
;
_refine_ls_weighting_scheme calc
_refine_ls_wR_factor_all 0.0713
_refine_ls_wR_factor_gt 0.0457
_refine_ls_wR_factor_ref 0.0420
_reflns_limit_h_max 14
_reflns_limit_h_min -14
_reflns_limit_k_max 28
_reflns_limit_k_min 0
_reflns_limit_l_max 22
_reflns_limit_l_min 0
_reflns_number_gt 6131
_reflns_number_total 9398
_reflns_threshold_expression I>2.0\s(I)
_oxford_diffrn_Wilson_B_factor 2.28
_oxford_diffrn_Wilson_scale 13.85
_oxford_refine_ls_r_factor_ref 0.0438
_oxford_refine_ls_scale 0.3093(4)
_oxford_reflns_number_all 9398
_oxford_reflns_threshold_expression_ref I>3.0\s(I)
_cod_data_source_file ja301042u_si_002_7.cif
_cod_data_source_block COMPOUND_6
_cod_original_sg_symbol_H-M 'P 1 21/n 1 '
_cod_original_formula_sum 'C41 H64 B1 N3 Si2'
_cod_database_code 4117836

loop_
_symmetry_equiv_pos_as_xyz
x,y,z
-x,-y,-z
-x+1/2,y+1/2,-z+1/2
x+1/2,-y+1/2,z+1/2

loop_
_atom_site_label
_atom_site_type_symbol
_atom_site_fract_x
_atom_site_fract_y
_atom_site_fract_z
_atom_site_U_iso_or_equiv
_atom_site_occupancy
_atom_site_adp_type
_atom_site_refinement_flags_posn
Si1 Si 0.49379(5) 0.24295(2) 0.69436(3) 0.0270 1.0000 Uani D
Si2 Si 0.45397(5) 0.32696(3) 0.83248(3) 0.0267 1.0000 Uani .
B1 B 0.56701(19) 0.16873(10) 0.75450(12) 0.0237 1.0000 Uani .
N1 N 0.69349(14) 0.14966(7) 0.77047(9) 0.0253 1.0000 Uani .
N2 N 0.50127(14) 0.11736(7) 0.77957(9) 0.0256 1.0000 Uani .
N3 N 0.49143(14) 0.31414(7) 0.74097(9) 0.0226 1.0000 Uani .
C1 C 0.70024(19) 0.09084(9) 0.80273(13) 0.0330 1.0000 Uani .
C2 C 0.58663(19) 0.07172(9) 0.80837(13) 0.0331 1.0000 Uani .
C3 C 0.80364(17) 0.17536(9) 0.74937(11) 0.0265 1.0000 Uani .
C4 C 0.88954(18) 0.20464(9) 0.80597(12) 0.0287 1.0000 Uani .
C5 C 0.99846(19) 0.22566(11) 0.78471(14) 0.0377 1.0000 Uani .
C6 C 1.0209(2) 0.21818(11) 0.71008(14) 0.0396 1.0000 Uani .
C7 C 0.9354(2) 0.18876(11) 0.65518(13) 0.0388 1.0000 Uani .
C8 C 0.82572(19) 0.16602(10) 0.67331(12) 0.0318 1.0000 Uani .
C9 C 0.87255(19) 0.21024(10) 0.89019(12) 0.0325 1.0000 Uani .
C10 C 0.9000(2) 0.27488(11) 0.92279(15) 0.0445 1.0000 Uani .
C11 C 0.9542(2) 0.16356(13) 0.94053(14) 0.0488 1.0000 Uani .
C12 C 0.7396(2) 0.12854(12) 0.61422(13) 0.0415 1.0000 Uani .
C13 C 0.7152(3) 0.15850(15) 0.53407(15) 0.0638 1.0000 Uani .
C14 C 0.7915(3) 0.06386(13) 0.60825(19) 0.0704 1.0000 Uani .
C15 C 0.37220(17) 0.10439(9) 0.77355(12) 0.0265 1.0000 Uani .
C16 C 0.30432(19) 0.08621(9) 0.70120(12) 0.0314 1.0000 Uani .
C17 C 0.1817(2) 0.07028(10) 0.69834(14) 0.0385 1.0000 Uani .
C18 C 0.1279(2) 0.07165(11) 0.76362(14) 0.0401 1.0000 Uani .
C19 C 0.19569(19) 0.08925(10) 0.83399(14) 0.0344 1.0000 Uani .
C20 C 0.31897(17) 0.10630(9) 0.84065(12) 0.0272 1.0000 Uani .
C21 C 0.3625(2) 0.07985(11) 0.62924(13) 0.0424 1.0000 Uani .
C22 C 0.2786(3) 0.10006(14) 0.55473(15) 0.0615 1.0000 Uani .
C23 C 0.4055(3) 0.01377(15) 0.62143(18) 0.0704 1.0000 Uani .
C24 C 0.39135(19) 0.12278(9) 0.91993(12) 0.0315 1.0000 Uani .
C25 C 0.4222(2) 0.06504(11) 0.96898(15) 0.0485 1.0000 Uani .
C26 C 0.3253(2) 0.16831(12) 0.96493(14) 0.0473 1.0000 Uani .
C27 C 0.5579(2) 0.28249(10) 0.90757(12) 0.0346 1.0000 Uani .
C28 C 0.2927(2) 0.30135(13) 0.83407(14) 0.0443 1.0000 Uani .
C29 C 0.4682(3) 0.41008(11) 0.85690(14) 0.0468 1.0000 Uani .
C30 C 0.49732(18) 0.36698(8) 0.69067(11) 0.0240 1.0000 Uani .
C31 C 0.38951(19) 0.39177(9) 0.64602(12) 0.0293 1.0000 Uani .
C32 C 0.3997(2) 0.44368(10) 0.60072(13) 0.0365 1.0000 Uani .
C33 C 0.5116(2) 0.47085(10) 0.59878(13) 0.0386 1.0000 Uani .
C34 C 0.6169(2) 0.44545(9) 0.64123(12) 0.0348 1.0000 Uani .
C35 C 0.61260(19) 0.39372(9) 0.68775(11) 0.0274 1.0000 Uani .
C36 C 0.26236(19) 0.36433(10) 0.64547(13) 0.0340 1.0000 Uani .
C37 C 0.2054(2) 0.33957(12) 0.56512(14) 0.0462 1.0000 Uani .
C38 C 0.1762(2) 0.41119(12) 0.67398(15) 0.0454 1.0000 Uani .
C39 C 0.73222(19) 0.36765(10) 0.73139(13) 0.0336 1.0000 Uani .
C40 C 0.8005(2) 0.41353(12) 0.78943(17) 0.0557 1.0000 Uani .
C41 C 0.8142(2) 0.34703(14) 0.67406(18) 0.0594 1.0000 Uani .
H1 H 0.3671(12) 0.2249(11) 0.6521(13) 0.052(7) 1.0000 Uiso D
H2 H 0.558(2) 0.2529(11) 0.6263(10) 0.048(7) 1.0000 Uiso D
H11 H 0.7748 0.0688 0.8182 0.0415 1.0000 Uiso R
H21 H 0.5639 0.0330 0.8276 0.0414 1.0000 Uiso R
H51 H 1.0606 0.2449 0.8233 0.0474 1.0000 Uiso R
H61 H 1.0967 0.2332 0.6967 0.0507 1.0000 Uiso R
H71 H 0.9506 0.1833 0.6035 0.0472 1.0000 Uiso R
H91 H 0.7848 0.2004 0.8936 0.0415 1.0000 Uiso R
H101 H 0.8799 0.2770 0.9751 0.0710 1.0000 Uiso R
H102 H 0.9867 0.2834 0.9250 0.0713 1.0000 Uiso R
H103 H 0.8518 0.3054 0.8891 0.0711 1.0000 Uiso R
H111 H 1.0411 0.1732 0.9369 0.0783 1.0000 Uiso R
H112 H 0.9399 0.1668 0.9944 0.0777 1.0000 Uiso R
H113 H 0.9311 0.1215 0.9199 0.0783 1.0000 Uiso R
H121 H 0.6589 0.1245 0.6321 0.0540 1.0000 Uiso R
H131 H 0.6516 0.1349 0.5001 0.1009 1.0000 Uiso R
H132 H 0.7923 0.1572 0.5134 0.1012 1.0000 Uiso R
H133 H 0.6884 0.2012 0.5386 0.1015 1.0000 Uiso R
H141 H 0.7322 0.0395 0.5720 0.1137 1.0000 Uiso R
H142 H 0.8682 0.0676 0.5875 0.1146 1.0000 Uiso R
H143 H 0.8080 0.0458 0.6598 0.1142 1.0000 Uiso R
H171 H 0.1348 0.0580 0.6491 0.0493 1.0000 Uiso R
H181 H 0.0427 0.0607 0.7600 0.0505 1.0000 Uiso R
H191 H 0.1577 0.0900 0.8797 0.0434 1.0000 Uiso R
H211 H 0.4358 0.1072 0.6352 0.0535 1.0000 Uiso R
H221 H 0.3275 0.1015 0.5129 0.0970 1.0000 Uiso R
H222 H 0.2119 0.0699 0.5424 0.0972 1.0000 Uiso R
H223 H 0.2443 0.1404 0.5628 0.0973 1.0000 Uiso R
H231 H 0.4452 0.0115 0.5758 0.1099 1.0000 Uiso R
H232 H 0.3323 -0.0126 0.6150 0.1102 1.0000 Uiso R
H233 H 0.4624 0.0038 0.6694 0.1107 1.0000 Uiso R
H241 H 0.4716 0.1423 0.9135 0.0404 1.0000 Uiso R
H251 H 0.4690 0.0765 1.0193 0.0796 1.0000 Uiso R
H252 H 0.3450 0.0454 0.9765 0.0802 1.0000 Uiso R
H253 H 0.4701 0.0369 0.9425 0.0802 1.0000 Uiso R
H261 H 0.2545 0.1464 0.9813 0.0764 1.0000 Uiso R
H262 H 0.3830 0.1829 1.0110 0.0757 1.0000 Uiso R
H263 H 0.2971 0.2031 0.9300 0.0759 1.0000 Uiso R
H271 H 0.6402 0.2992 0.9114 0.0556 1.0000 Uiso R
H272 H 0.5290 0.2875 0.9564 0.0554 1.0000 Uiso R
H273 H 0.5563 0.2389 0.8925 0.0553 1.0000 Uiso R
H281 H 0.2787 0.3025 0.8876 0.0717 1.0000 Uiso R
H282 H 0.2820 0.2596 0.8131 0.0727 1.0000 Uiso R
H283 H 0.2357 0.3288 0.8009 0.0723 1.0000 Uiso R
H291 H 0.4444 0.4166 0.9070 0.0756 1.0000 Uiso R
H292 H 0.4157 0.4337 0.8170 0.0756 1.0000 Uiso R
H293 H 0.5531 0.4231 0.8588 0.0752 1.0000 Uiso R
H321 H 0.3266 0.4603 0.5704 0.0467 1.0000 Uiso R
H331 H 0.5176 0.5069 0.5676 0.0467 1.0000 Uiso R
H341 H 0.6959 0.4634 0.6392 0.0456 1.0000 Uiso R
H361 H 0.2738 0.3280 0.6823 0.0429 1.0000 Uiso R
H371 H 0.1239 0.3232 0.5678 0.0737 1.0000 Uiso R
H372 H 0.1972 0.3745 0.5280 0.0741 1.0000 Uiso R
H373 H 0.2596 0.3073 0.5503 0.0740 1.0000 Uiso R
H381 H 0.0981 0.3902 0.6773 0.0734 1.0000 Uiso R
H382 H 0.2159 0.4266 0.7253 0.0731 1.0000 Uiso R
H383 H 0.1621 0.4449 0.6354 0.0727 1.0000 Uiso R
H391 H 0.7125 0.3297 0.7606 0.0432 1.0000 Uiso R
H401 H 0.8803 0.3958 0.8139 0.0860 1.0000 Uiso R
H402 H 0.7498 0.4235 0.8295 0.0866 1.0000 Uiso R
H403 H 0.8147 0.4513 0.7608 0.0858 1.0000 Uiso R
H411 H 0.8896 0.3285 0.7034 0.0942 1.0000 Uiso R
H412 H 0.8343 0.3844 0.6466 0.0942 1.0000 Uiso R
H413 H 0.7701 0.3169 0.6373 0.0945 1.0000 Uiso R

loop_
_atom_site_aniso_label
_atom_site_aniso_U_11
_atom_site_aniso_U_22
_atom_site_aniso_U_33
_atom_site_aniso_U_23
_atom_site_aniso_U_13
_atom_site_aniso_U_12
Si1 0.0306(3) 0.0213(3) 0.0271(3) 0.0006(2) -0.0003(2) 0.0020(2)
Si2 0.0259(3) 0.0275(3) 0.0270(3) 0.0010(2) 0.0058(2) 0.0007(2)
B1 0.0230(11) 0.0220(11) 0.0262(11) -0.0027(9) 0.0044(8) -0.0018(9)
N1 0.0203(8) 0.0228(8) 0.0320(9) 0.0032(7) 0.0030(7) -0.0003(6)
N2 0.0205(8) 0.0224(8) 0.0330(9) 0.0039(7) 0.0023(7) 0.0002(6)
N3 0.0244(8) 0.0187(8) 0.0250(8) 0.0017(6) 0.0048(6) -0.0002(6)
C1 0.0252(11) 0.0274(11) 0.0455(12) 0.0104(9) 0.0035(9) 0.0043(8)
C2 0.0268(11) 0.0247(10) 0.0477(13) 0.0101(9) 0.0060(9) 0.0028(8)
C3 0.0205(9) 0.0239(10) 0.0353(11) 0.0068(8) 0.0056(8) 0.0014(8)
C4 0.0208(10) 0.0279(11) 0.0374(11) 0.0019(9) 0.0051(8) 0.0008(8)
C5 0.0241(11) 0.0400(13) 0.0490(14) 0.0015(10) 0.0062(10) -0.0035(9)
C6 0.0260(11) 0.0418(13) 0.0542(15) 0.0093(11) 0.0162(10) -0.0018(9)
C7 0.0389(13) 0.0422(13) 0.0393(12) 0.0084(10) 0.0184(10) 0.0055(10)
C8 0.0283(11) 0.0351(11) 0.0318(11) 0.0056(9) 0.0049(9) 0.0030(9)
C9 0.0228(10) 0.0371(12) 0.0373(11) -0.0017(9) 0.0048(8) -0.0001(9)
C10 0.0411(13) 0.0454(14) 0.0453(14) -0.0092(11) 0.0026(11) -0.0064(11)
C11 0.0439(14) 0.0618(17) 0.0419(13) 0.0106(12) 0.0109(11) 0.0146(12)
C12 0.0359(12) 0.0553(15) 0.0334(12) -0.0042(11) 0.0067(10) 0.0019(11)
C13 0.075(2) 0.073(2) 0.0382(14) 0.0011(13) -0.0052(13) 0.0145(16)
C14 0.092(2) 0.0454(16) 0.0642(19) -0.0064(14) -0.0130(17) -0.0017(15)
C15 0.0205(9) 0.0202(9) 0.0379(11) 0.0067(8) 0.0027(8) -0.0023(7)
C16 0.0296(11) 0.0273(11) 0.0356(11) 0.0054(9) 0.0007(9) -0.0038(8)
C17 0.0286(11) 0.0396(13) 0.0428(13) 0.0061(10) -0.0065(10) -0.0067(9)
C18 0.0204(10) 0.0417(13) 0.0562(15) 0.0083(11) 0.0012(10) -0.0046(9)
C19 0.0254(11) 0.0333(11) 0.0457(13) 0.0071(10) 0.0093(9) 0.0006(9)
C20 0.0217(10) 0.0214(9) 0.0384(11) 0.0060(8) 0.0052(8) 0.0014(8)
C21 0.0408(13) 0.0478(14) 0.0375(12) -0.0024(11) 0.0042(10) -0.0134(11)
C22 0.077(2) 0.0641(19) 0.0401(14) 0.0068(13) -0.0001(13) -0.0106(16)
C23 0.079(2) 0.077(2) 0.0580(18) -0.0067(16) 0.0181(16) 0.0217(18)
C24 0.0268(11) 0.0287(11) 0.0391(12) 0.0012(9) 0.0059(9) -0.0031(8)
C25 0.0547(16) 0.0393(13) 0.0440(14) 0.0046(11) -0.0120(12) 0.0009(11)
C26 0.0581(16) 0.0463(14) 0.0393(13) 0.0025(11) 0.0137(11) 0.0075(12)
C27 0.0343(12) 0.0399(12) 0.0295(11) 0.0027(9) 0.0053(9) 0.0012(9)
C28 0.0304(12) 0.0672(17) 0.0373(12) 0.0070(12) 0.0111(10) -0.0010(11)
C29 0.0683(17) 0.0330(12) 0.0410(13) -0.0047(10) 0.0149(12) 0.0039(12)
C30 0.0295(10) 0.0188(9) 0.0244(9) 0.0012(8) 0.0067(8) 0.0020(8)
C31 0.0333(11) 0.0243(10) 0.0294(10) -0.0023(8) 0.0028(9) 0.0035(8)
C32 0.0458(13) 0.0272(11) 0.0344(11) 0.0037(9) 0.0011(10) 0.0078(10)
C33 0.0594(15) 0.0234(10) 0.0334(12) 0.0064(9) 0.0091(10) 0.0008(10)
C34 0.0455(13) 0.0253(10) 0.0358(12) 0.0016(9) 0.0132(10) -0.0039(9)
C35 0.0323(11) 0.0219(9) 0.0294(10) -0.0019(8) 0.0094(8) -0.0014(8)
C36 0.0278(11) 0.0364(12) 0.0359(11) 0.0037(9) 0.0001(9) 0.0056(9)
C37 0.0388(13) 0.0499(15) 0.0452(14) -0.0040(11) -0.0052(11) 0.0015(11)
C38 0.0354(13) 0.0479(14) 0.0518(15) 0.0020(12) 0.0049(11) 0.0124(11)
C39 0.0264(11) 0.0298(11) 0.0452(13) 0.0069(10) 0.0074(9) -0.0041(9)
C40 0.0471(15) 0.0435(14) 0.0686(18) 0.0089(13) -0.0119(13) -0.0135(12)
C41 0.0452(16) 0.0617(18) 0.078(2) 0.0177(15) 0.0284(14) 0.0140(13)

loop_
_atom_type_symbol
_atom_type_scat_dispersion_real
_atom_type_scat_dispersion_imag
_atom_type_scat_Cromer_Mann_a1
_atom_type_scat_Cromer_Mann_b1
_atom_type_scat_Cromer_Mann_a2
_atom_type_scat_Cromer_Mann_b2
_atom_type_scat_Cromer_Mann_a3
_atom_type_scat_Cromer_Mann_b3
_atom_type_scat_Cromer_Mann_a4
_atom_type_scat_Cromer_Mann_b4
_atom_type_scat_Cromer_Mann_c
_atom_type_scat_source
C 0.0033 0.0016 2.3100 20.8439 1.0200 10.2075 1.5886 0.5687 0.8650 51.6512 0.2156 'International Tables Vol C 4.2.6.8 and 6.1.1.4'
H 0.0000 0.0000 0.4930 10.5109 0.3229 26.1257 0.1402 3.1424 0.0408 57.7998 0.0030 'International Tables Vol C 4.2.6.8 and 6.1.1.4'
N 0.0061 0.0033 12.2126 0.0057 3.1322 9.8933 2.0125 28.9975 1.1663 0.5826 -11.5290 'International Tables Vol C 4.2.6.8 and 6.1.1.4'
Si 0.0817 0.0704 6.2915 2.4386 3.0353 32.3337 1.9891 0.6785 1.5410 81.6937 1.1407 'International Tables Vol C 4.2.6.8 and 6.1.1.4'
B 0.0013 0.0007 2.0545 23.2185 1.3326 1.0210 1.0979 60.3498 0.7068 0.1403 -0.1932 'International Tables Vol C 4.2.6.8 and 6.1.1.4'

loop_
_geom_angle_atom_site_label_1
_geom_angle_atom_site_label_2
_geom_angle_atom_site_label_3
_geom_angle
_geom_angle_publ_flag
B1 Si1 N3 120.10(8) yes
B1 Si1 H1 107.4(9) no
N3 Si1 H1 111.6(9) no
B1 Si1 H2 109.0(9) no
N3 Si1 H2 106.8(9) no
H1 Si1 H2 100.1(13) no
N3 Si2 C27 110.40(9) yes
N3 Si2 C28 110.22(9) yes
C27 Si2 C28 107.92(11) yes
N3 Si2 C29 110.01(10) yes
C27 Si2 C29 109.06(11) yes
C28 Si2 C29 109.18(12) yes
Si1 B1 N1 128.30(15) yes
Si1 B1 N2 126.91(14) yes
N1 B1 N2 104.02(16) yes
B1 N1 C1 108.93(16) yes
B1 N1 C3 132.30(16) yes
C1 N1 C3 118.04(16) yes
B1 N2 C2 108.31(16) yes
B1 N2 C15 132.46(16) yes
C2 N2 C15 118.96(16) yes
Si1 N3 Si2 126.40(9) yes
Si1 N3 C30 114.22(12) yes
Si2 N3 C30 118.13(12) yes
N1 C1 C2 109.21(18) yes
N1 C1 H11 124.0 no
C2 C1 H11 126.8 no
N2 C2 C1 109.53(18) yes
N2 C2 H21 123.2 no
C1 C2 H21 127.2 no
N1 C3 C4 119.54(17) yes
N1 C3 C8 118.58(17) yes
C4 C3 C8 121.69(18) yes
C3 C4 C5 118.0(2) yes
C3 C4 C9 122.52(18) yes
C5 C4 C9 119.29(19) yes
C4 C5 C6 121.2(2) yes
C4 C5 H51 119.7 no
C6 C5 H51 119.1 no
C5 C6 C7 119.9(2) yes
C5 C6 H61 119.8 no
C7 C6 H61 120.4 no
C6 C7 C8 121.5(2) yes
C6 C7 H71 120.2 no
C8 C7 H71 118.3 no
C3 C8 C7 117.66(19) yes
C3 C8 C12 122.00(19) yes
C7 C8 C12 120.2(2) yes
C4 C9 C10 112.63(18) yes
C4 C9 C11 110.09(18) yes
C10 C9 C11 109.68(19) yes
C4 C9 H91 108.9 no
C10 C9 H91 107.7 no
C11 C9 H91 107.7 no
C9 C10 H101 109.2 no
C9 C10 H102 108.8 no
H101 C10 H102 109.7 no
C9 C10 H103 110.2 no
H101 C10 H103 110.0 no
H102 C10 H103 108.9 no
C9 C11 H111 107.6 no
C9 C11 H112 109.0 no
H111 C11 H112 111.4 no
C9 C11 H113 108.1 no
H111 C11 H113 111.0 no
H112 C11 H113 109.7 no
C8 C12 C13 112.7(2) yes
C8 C12 C14 110.0(2) yes
C13 C12 C14 109.8(2) yes
C8 C12 H121 108.8 no
C13 C12 H121 107.5 no
C14 C12 H121 107.9 no
C12 C13 H131 109.0 no
C12 C13 H132 107.4 no
H131 C13 H132 109.7 no
C12 C13 H133 109.7 no
H131 C13 H133 110.4 no
H132 C13 H133 110.5 no
C12 C14 H141 108.9 no
C12 C14 H142 107.9 no
H141 C14 H142 109.1 no
C12 C14 H143 108.7 no
H141 C14 H143 112.1 no
H142 C14 H143 110.0 no
N2 C15 C16 119.04(18) yes
N2 C15 C20 119.24(17) yes
C16 C15 C20 121.59(18) yes
C15 C16 C17 117.7(2) yes
C15 C16 C21 122.27(19) yes
C17 C16 C21 120.0(2) yes
C16 C17 C18 121.6(2) yes
C16 C17 H171 118.0 no
C18 C17 H171 120.4 no
C17 C18 C19 120.0(2) yes
C17 C18 H181 119.9 no
C19 C18 H181 120.1 no
C18 C19 C20 121.2(2) yes
C18 C19 H191 119.8 no
C20 C19 H191 119.0 no
C15 C20 C19 117.92(19) yes
C15 C20 C24 122.70(18) yes
C19 C20 C24 119.30(19) yes
C16 C21 C22 113.6(2) yes
C16 C21 C23 110.1(2) yes
C22 C21 C23 110.3(2) yes
C16 C21 H211 108.3 no
C22 C21 H211 106.2 no
C23 C21 H211 108.1 no
C21 C22 H221 108.3 no
C21 C22 H222 108.4 no
H221 C22 H222 110.3 no
C21 C22 H223 109.2 no
H221 C22 H223 110.9 no
H222 C22 H223 109.7 no
C21 C23 H231 108.2 no
C21 C23 H232 107.3 no
H231 C23 H232 110.8 no
C21 C23 H233 107.2 no
H231 C23 H233 112.0 no
H232 C23 H233 111.1 no
C20 C24 C25 110.48(17) yes
C20 C24 C26 113.61(18) yes
C25 C24 C26 108.89(19) yes
C20 C24 H241 109.3 no
C25 C24 H241 107.2 no
C26 C24 H241 107.1 no
C24 C25 H251 109.2 no
C24 C25 H252 108.6 no
H251 C25 H252 109.1 no
C24 C25 H253 109.6 no
H251 C25 H253 110.1 no
H252 C25 H253 110.3 no
C24 C26 H261 108.0 no
C24 C26 H262 109.2 no
H261 C26 H262 110.2 no
C24 C26 H263 107.8 no
H261 C26 H263 111.3 no
H262 C26 H263 110.3 no
Si2 C27 H271 108.1 no
Si2 C27 H272 107.8 no
H271 C27 H272 110.3 no
Si2 C27 H273 109.4 no
H271 C27 H273 110.6 no
H272 C27 H273 110.6 no
Si2 C28 H281 108.5 no
Si2 C28 H282 108.9 no
H281 C28 H282 110.8 no
Si2 C28 H283 108.9 no
H281 C28 H283 111.0 no
H282 C28 H283 108.6 no
Si2 C29 H291 108.9 no
Si2 C29 H292 109.4 no
H291 C29 H292 110.4 no
Si2 C29 H293 109.5 no
H291 C29 H293 109.8 no
H292 C29 H293 108.7 no
N3 C30 C31 120.84(17) yes
N3 C30 C35 118.93(17) yes
C31 C30 C35 120.23(18) yes
C30 C31 C32 118.57(19) yes
C30 C31 C36 122.80(18) yes
C32 C31 C36 118.63(19) yes
C31 C32 C33 121.6(2) yes
C31 C32 H321 118.5 no
C33 C32 H321 120.0 no
C32 C33 C34 119.4(2) yes
C32 C33 H331 121.0 no
C34 C33 H331 119.6 no
C33 C34 C35 121.6(2) yes
C33 C34 H341 120.2 no
C35 C34 H341 118.1 no
C30 C35 C34 118.51(19) yes
C30 C35 C39 122.82(17) yes
C34 C35 C39 118.65(18) yes
C31 C36 C37 111.91(19) yes
C31 C36 C38 111.21(19) yes
C37 C36 C38 110.60(18) yes
C31 C36 H361 106.8 no
C37 C36 H361 107.1 no
C38 C36 H361 109.0 no
C36 C37 H371 108.6 no
C36 C37 H372 107.8 no
H371 C37 H372 109.3 no
C36 C37 H373 108.7 no
H371 C37 H373 111.1 no
H372 C37 H373 111.3 no
C36 C38 H381 108.1 no
C36 C38 H382 108.5 no
H381 C38 H382 111.0 no
C36 C38 H383 107.6 no
H381 C38 H383 110.4 no
H382 C38 H383 111.1 no
C35 C39 C40 112.14(19) yes
C35 C39 C41 110.12(19) yes
C40 C39 C41 110.3(2) yes
C35 C39 H391 108.2 no
C40 C39 H391 108.7 no
C41 C39 H391 107.2 no
C39 C40 H401 109.5 no
C39 C40 H402 109.7 no
H401 C40 H402 110.4 no
C39 C40 H403 108.1 no
H401 C40 H403 109.5 no
H402 C40 H403 109.6 no
C39 C41 H411 108.8 no
C39 C41 H412 106.6 no
H411 C41 H412 110.4 no
C39 C41 H413 109.9 no
H411 C41 H413 110.3 no
H412 C41 H413 110.8 no

loop_
_geom_bond_atom_site_label_1
_geom_bond_atom_site_label_2
_geom_bond_distance
_geom_bond_publ_flag
Si1 B1 2.016(2) yes
Si1 N3 1.7508(16) yes
Si1 H1 1.516(9) no
Si1 H2 1.504(9) no
Si2 N3 1.7434(16) yes
Si2 C27 1.857(2) yes
Si2 C28 1.872(2) yes
Si2 C29 1.856(2) yes
B1 N1 1.438(3) yes
B1 N2 1.441(3) yes
N1 C1 1.394(3) yes
N1 C3 1.445(2) yes
N2 C2 1.400(2) yes
N2 C15 1.440(2) yes
N3 C30 1.455(2) yes
C1 C2 1.342(3) yes
C1 H11 0.951 no
C2 H21 0.957 no
C3 C4 1.399(3) yes
C3 C8 1.408(3) yes
C4 C5 1.397(3) yes
C4 C9 1.521(3) yes
C5 C6 1.379(3) yes
C5 H51 0.969 no
C6 C7 1.380(3) yes
C6 H61 0.965 no
C7 C8 1.396(3) yes
C7 H71 0.955 no
C8 C12 1.514(3) yes
C9 C10 1.526(3) yes
C9 C11 1.530(3) yes
C9 H91 1.005 no
C10 H101 0.980 no
C10 H102 0.970 no
C10 H103 0.980 no
C11 H111 0.996 no
C11 H112 0.985 no
C11 H113 0.999 no
C12 C13 1.526(3) yes
C12 C14 1.528(4) yes
C12 H121 1.000 no
C13 H131 0.982 no
C13 H132 0.982 no
C13 H133 0.981 no
C14 H141 0.982 no
C14 H142 0.982 no
C14 H143 0.971 no
C15 C16 1.409(3) yes
C15 C20 1.402(3) yes
C16 C17 1.391(3) yes
C16 C21 1.516(3) yes
C17 C18 1.376(3) yes
C17 H171 0.962 no
C18 C19 1.378(3) yes
C18 H181 0.963 no
C19 C20 1.397(3) yes
C19 H191 0.966 no
C20 C24 1.517(3) yes
C21 C22 1.525(3) yes
C21 C23 1.526(4) yes
C21 H211 0.996 no
C22 H221 0.983 no
C22 H222 0.983 no
C22 H223 0.976 no
C23 H231 0.976 no
C23 H232 0.982 no
C23 H233 0.981 no
C24 C25 1.524(3) yes
C24 C26 1.527(3) yes
C24 H241 1.007 no
C25 H251 0.973 no
C25 H252 0.983 no
C25 H253 0.977 no
C26 H261 1.000 no
C26 H262 0.987 no
C26 H263 0.987 no
C27 H271 0.971 no
C27 H272 0.968 no
C27 H273 0.983 no
C28 H281 0.975 no
C28 H282 0.978 no
C28 H283 0.981 no
C29 H291 0.968 no
C29 H292 0.973 no
C29 H293 0.975 no
C30 C31 1.412(3) yes
C30 C35 1.409(3) yes
C31 C32 1.394(3) yes
C31 C36 1.525(3) yes
C32 C33 1.375(3) yes
C32 H321 0.957 no
C33 C34 1.381(3) yes
C33 H331 0.963 no
C34 C35 1.393(3) yes
C34 H341 0.962 no
C35 C39 1.516(3) yes
C36 C37 1.533(3) yes
C36 C38 1.536(3) yes
C36 H361 1.013 no
C37 H371 0.978 no
C37 H372 0.993 no
C37 H373 0.985 no
C38 H381 0.986 no
C38 H382 0.986 no
C38 H383 0.990 no
C39 C40 1.525(3) yes
C39 C41 1.531(3) yes
C39 H391 1.013 no
C40 H401 0.989 no
C40 H402 0.994 no
C40 H403 0.988 no
C41 H411 0.985 no
C41 H412 0.989 no
C41 H413 0.984 no

loop_
_cod_related_entry_id
_cod_related_entry_database
_cod_related_entry_code
1 ChemSpider 30660618
